data_4130778
loop_
_publ_author_name
'Cernijenko, Artiom'
'Risgaard, Rune'
'Baran, Phil S.'

_publ_section_title
;
 11-Step Total Synthesis of (-)-Maoecrystal V.
;
_journal_issue 30
_journal_name_full 'Journal of the American Chemical Society'
_journal_page_first 9425
_journal_page_last 9428
_journal_paper_doi 10.1021/jacs.6b06623
_journal_volume 138
_journal_year 2016
_chemical_formula_sum 'C19 H24 O5'
_chemical_formula_weight 332.38
_space_group_crystal_system monoclinic
_space_group_IT_number 14
_space_group_name_Hall '-P 2yn'
_space_group_name_H-M_alt 'P 1 21/n 1'
_atom_sites_solution_hydrogens geom
_audit_creation_method SHELXL-2013
_cell_angle_alpha 90
_cell_angle_beta 94.256(5)
_cell_angle_gamma 90
_cell_formula_units_Z 4
_cell_length_a 13.7980(10)
_cell_length_b 7.1240(6)
_cell_length_c 16.8297(13)
_cell_measurement_reflns_used 5030
_cell_measurement_temperature 100(2)
_cell_measurement_theta_max 68.39
_cell_measurement_theta_min 4.30
_cell_volume 1649.7(2)
_computing_cell_refinement 'Bruker SAINT'
_computing_data_collection 'Bruker APEX2'
_computing_data_reduction 'Bruker SAINT'
_computing_molecular_graphics 'Bruker SHELXTL'
_computing_publication_material 'Bruker SHELXTL'
_computing_structure_refinement 'SHELXL-2013 (Sheldrick, 2013)'
_computing_structure_solution 'SHELXS-97 (Sheldrick 2008)'
_diffrn_ambient_temperature 100(2)
_diffrn_measured_fraction_theta_full 0.997
_diffrn_measured_fraction_theta_max 0.990
_diffrn_measurement_device_type 'Bruker APEX-II CCD'
_diffrn_measurement_method '\f and \w scans'
_diffrn_radiation_type CuK\a
_diffrn_radiation_wavelength 1.54178
_diffrn_reflns_av_R_equivalents 0.0536
_diffrn_reflns_av_unetI/netI 0.0493
_diffrn_reflns_Laue_measured_fraction_full 0.997
_diffrn_reflns_Laue_measured_fraction_max 0.990
_diffrn_reflns_limit_h_max 16
_diffrn_reflns_limit_h_min -16
_diffrn_reflns_limit_k_max 8
_diffrn_reflns_limit_k_min -8
_diffrn_reflns_limit_l_max 20
_diffrn_reflns_limit_l_min -19
_diffrn_reflns_number 13068
_diffrn_reflns_point_group_measured_fraction_full 0.997
_diffrn_reflns_point_group_measured_fraction_max 0.990
_diffrn_reflns_theta_full 66.000
_diffrn_reflns_theta_max 68.388
_diffrn_reflns_theta_min 4.303
_exptl_absorpt_coefficient_mu 0.787
_exptl_absorpt_correction_T_max 0.933
_exptl_absorpt_correction_T_min 0.800
_exptl_absorpt_correction_type multi-scan
_exptl_absorpt_process_details SADABS
_exptl_crystal_colour colourless
_exptl_crystal_density_diffrn 1.338
_exptl_crystal_description needle
_exptl_crystal_F_000 712
_exptl_crystal_size_max 0.280
_exptl_crystal_size_mid 0.070
_exptl_crystal_size_min 0.050
_refine_diff_density_max 0.333
_refine_diff_density_min -0.189
_refine_diff_density_rms 0.045
_refine_ls_extinction_method none
_refine_ls_goodness_of_fit_ref 1.030
_refine_ls_hydrogen_treatment constr
_refine_ls_matrix_type full
_refine_ls_number_parameters 220
_refine_ls_number_reflns 3007
_refine_ls_number_restraints 0
_refine_ls_restrained_S_all 1.030
_refine_ls_R_factor_all 0.0524
_refine_ls_R_factor_gt 0.0420
_refine_ls_shift/su_max 0.006
_refine_ls_shift/su_mean 0.001
_refine_ls_structure_factor_coef Fsqd
_refine_ls_weighting_details 'w=1/[\s^2^(Fo^2^)+(0.0580P)^2^+0.4400P] where P=(Fo^2^+2Fc^2^)/3'
_refine_ls_weighting_scheme calc
_refine_ls_wR_factor_gt 0.1074
_refine_ls_wR_factor_ref 0.1153
_reflns_Friedel_coverage 0.000
_reflns_number_gt 2499
_reflns_number_total 3007
_reflns_threshold_expression 'I > 2\s(I)'
_cod_data_source_file ja6b06623_si_008.cif
_cod_data_source_block baran463
_cod_original_sg_symbol_H-M 'P 21/n'
_cod_database_code 4130778
_shelx_space_group_comment
; 
The symmetry employed for this shelxl refinement is uniquely defined 
by the following loop, which should always be used as a source of 
symmetry information in preference to the above space-group names. 
They are only intended as comments. 
;
_shelx_estimated_absorpt_t_min 0.810
_shelx_estimated_absorpt_t_max 0.962
_shelxl_version_number 2013-3

loop_
_space_group_symop_operation_xyz
'x, y, z'
'-x+1/2, y+1/2, -z+1/2'
'-x, -y, -z'
'x-1/2, -y-1/2, z-1/2'

loop_
_atom_site_label
_atom_site_type_symbol
_atom_site_fract_x
_atom_site_fract_y
_atom_site_fract_z
_atom_site_U_iso_or_equiv
_atom_site_adp_type
_atom_site_occupancy
_atom_site_site_symmetry_order
_atom_site_calc_flag
_atom_site_refinement_flags_posn
_atom_site_refinement_flags_adp
O1 O 0.63558(8) -0.03715(18) 0.48003(7) 0.0314(3) Uani 1 1 d . .
O2 O 0.59373(8) 0.17263(16) 0.23252(6) 0.0263(3) Uani 1 1 d . .
O3 O 0.46822(9) 0.46775(17) 0.28196(8) 0.0361(3) Uani 1 1 d . .
O4 O 0.61059(9) 0.60251(17) 0.28204(8) 0.0384(3) Uani 1 1 d . .
O5 O 0.29162(8) 0.00379(17) 0.29778(8) 0.0347(3) Uani 1 1 d . .
C1 C 0.40082(14) 0.1719(3) 0.12194(11) 0.0413(5) Uani 1 1 d . .
H1 H 0.3448 0.2096 0.1508 0.062 Uiso 1 1 calc R U
H18 H 0.3787 0.1366 0.0673 0.062 Uiso 1 1 calc R U
H17 H 0.4466 0.2769 0.1208 0.062 Uiso 1 1 calc R U
C2 C 0.45133(11) 0.0040(2) 0.16406(9) 0.0288(4) Uani 1 1 d . .
C3 C 0.51253(11) 0.0481(2) 0.24090(9) 0.0245(3) Uani 1 1 d . .
H22 H 0.5420 -0.0744 0.2589 0.029 Uiso 1 1 calc R U
C4 C 0.46202(11) 0.1233(2) 0.31267(9) 0.0257(3) Uani 1 1 d . .
C5 C 0.55336(11) 0.1602(2) 0.36912(9) 0.0247(3) Uani 1 1 d . .
C6 C 0.60925(11) -0.0177(2) 0.39518(9) 0.0265(3) Uani 1 1 d . .
H23 H 0.5966 -0.1346 0.3632 0.032 Uiso 1 1 calc R U
C7 C 0.70890(12) 0.0189(2) 0.42757(9) 0.0296(4) Uani 1 1 d . .
C8 C 0.79107(13) -0.1173(3) 0.42138(11) 0.0380(4) Uani 1 1 d . .
H3 H 0.8336 -0.1139 0.4706 0.057 Uiso 1 1 calc R U
H2 H 0.8284 -0.0826 0.3763 0.057 Uiso 1 1 calc R U
H24 H 0.7649 -0.2442 0.4132 0.057 Uiso 1 1 calc R U
C9 C 0.61203(11) 0.2680(2) 0.30808(9) 0.0259(3) Uani 1 1 d . .
C10 C 0.71911(12) 0.2819(2) 0.33624(10) 0.0289(4) Uani 1 1 d . .
H10 H 0.7428 0.4114 0.3288 0.035 Uiso 1 1 calc R U
H9 H 0.7578 0.1955 0.3051 0.035 Uiso 1 1 calc R U
C11 C 0.72993(12) 0.2285(3) 0.42549(10) 0.0308(4) Uani 1 1 d . .
H8 H 0.7977 0.2542 0.4481 0.037 Uiso 1 1 calc R U
C12 C 0.65664(13) 0.3382(3) 0.47195(10) 0.0334(4) Uani 1 1 d . .
H7 H 0.6670 0.4745 0.4650 0.040 Uiso 1 1 calc R U
H6 H 0.6676 0.3090 0.5294 0.040 Uiso 1 1 calc R U
C13 C 0.54989(12) 0.2873(2) 0.44275(10) 0.0297(4) Uani 1 1 d . .
H5 H 0.5178 0.2210 0.4854 0.036 Uiso 1 1 calc R U
H4 H 0.5125 0.4029 0.4288 0.036 Uiso 1 1 calc R U
C14 C 0.56535(12) 0.4606(2) 0.29152(10) 0.0302(4) Uani 1 1 d . .
C15 C 0.40798(12) 0.3096(2) 0.30180(11) 0.0306(4) Uani 1 1 d . .
H11 H 0.3553 0.2946 0.2590 0.037 Uiso 1 1 calc R U
H12 H 0.3773 0.3391 0.3516 0.037 Uiso 1 1 calc R U
C16 C 0.37930(13) -0.1510(3) 0.18760(10) 0.0358(4) Uani 1 1 d . .
H14 H 0.3199 -0.1411 0.1511 0.043 Uiso 1 1 calc R U
H13 H 0.4092 -0.2744 0.1778 0.043 Uiso 1 1 calc R U
C17 C 0.34864(11) -0.1506(2) 0.27185(10) 0.0279(3) Uani 1 1 d . .
H16 H 0.3285 -0.2762 0.2915 0.034 Uiso 1 1 calc R U
C18 C 0.38915(11) -0.0241(2) 0.33457(9) 0.0272(3) Uani 1 1 d . .
H15 H 0.3953 -0.0736 0.3903 0.033 Uiso 1 1 calc R U
C19 C 0.51949(13) -0.0848(3) 0.10665(10) 0.0353(4) Uani 1 1 d . .
H19 H 0.5650 0.0104 0.0898 0.053 Uiso 1 1 calc R U
H20 H 0.4811 -0.1339 0.0599 0.053 Uiso 1 1 calc R U
H21 H 0.5559 -0.1875 0.1336 0.053 Uiso 1 1 calc R U

loop_
_atom_site_aniso_label
_atom_site_aniso_U_11
_atom_site_aniso_U_22
_atom_site_aniso_U_33
_atom_site_aniso_U_23
_atom_site_aniso_U_13
_atom_site_aniso_U_12
O1 0.0324(6) 0.0372(7) 0.0245(6) 0.0029(5) 0.0026(4) -0.0045(5)
O2 0.0276(6) 0.0258(6) 0.0261(5) 0.0000(4) 0.0063(4) -0.0017(4)
O3 0.0336(6) 0.0255(6) 0.0499(7) 0.0047(5) 0.0083(5) 0.0035(5)
O4 0.0433(7) 0.0244(6) 0.0489(7) 0.0023(5) 0.0135(6) -0.0026(5)
O5 0.0246(6) 0.0319(7) 0.0479(7) -0.0044(5) 0.0045(5) 0.0007(5)
C1 0.0427(10) 0.0495(12) 0.0313(9) 0.0081(8) -0.0001(8) 0.0117(8)
C2 0.0277(8) 0.0333(9) 0.0257(8) 0.0018(6) 0.0026(6) 0.0008(7)
C3 0.0249(7) 0.0228(8) 0.0262(7) 0.0027(6) 0.0047(6) 0.0005(6)
C4 0.0257(8) 0.0240(8) 0.0278(8) 0.0001(6) 0.0052(6) -0.0001(6)
C5 0.0257(7) 0.0231(8) 0.0259(7) -0.0017(6) 0.0062(6) -0.0020(6)
C6 0.0307(8) 0.0274(8) 0.0217(7) 0.0005(6) 0.0045(6) -0.0002(6)
C7 0.0297(8) 0.0354(9) 0.0240(7) 0.0014(6) 0.0031(6) -0.0023(7)
C8 0.0333(9) 0.0420(11) 0.0382(9) 0.0024(8) 0.0005(7) 0.0041(8)
C9 0.0282(8) 0.0245(8) 0.0257(7) -0.0022(6) 0.0073(6) -0.0008(6)
C10 0.0283(8) 0.0297(9) 0.0294(8) 0.0002(6) 0.0066(6) -0.0047(6)
C11 0.0292(8) 0.0359(10) 0.0274(8) -0.0012(7) 0.0032(6) -0.0065(7)
C12 0.0375(9) 0.0333(9) 0.0300(8) -0.0061(7) 0.0067(7) -0.0097(7)
C13 0.0319(8) 0.0287(8) 0.0294(8) -0.0049(7) 0.0091(6) -0.0030(6)
C14 0.0349(9) 0.0240(9) 0.0328(8) 0.0007(6) 0.0105(7) -0.0002(7)
C15 0.0274(8) 0.0272(9) 0.0379(9) 0.0002(7) 0.0072(7) 0.0014(6)
C16 0.0346(9) 0.0425(11) 0.0304(9) -0.0032(7) 0.0023(7) -0.0067(7)
C17 0.0259(8) 0.0268(8) 0.0313(8) 0.0005(6) 0.0032(6) -0.0007(6)
C18 0.0240(7) 0.0290(9) 0.0289(8) 0.0009(6) 0.0048(6) -0.0008(6)
C19 0.0358(9) 0.0439(11) 0.0262(8) -0.0037(7) 0.0015(7) 0.0032(7)

loop_
_atom_type_symbol
_atom_type_description
_atom_type_scat_dispersion_real
_atom_type_scat_dispersion_imag
_atom_type_scat_source
C C 0.0181 0.0091 'International Tables Vol C Tables 4.2.6.8 and 6.1.1.4'
H H 0.0000 0.0000 'International Tables Vol C Tables 4.2.6.8 and 6.1.1.4'
O O 0.0492 0.0322 'International Tables Vol C Tables 4.2.6.8 and 6.1.1.4'

loop_
_geom_angle_atom_site_label_1
_geom_angle_atom_site_label_2
_geom_angle_atom_site_label_3
_geom_angle
C7 O1 C6 60.63(10)
C3 O2 C9 106.77(11)
C14 O3 C15 121.83(13)
C17 O5 C18 60.97(10)
C3 C2 C1 115.88(15)
C3 C2 C19 107.00(13)
C1 C2 C19 108.04(14)
C3 C2 C16 104.73(13)
C1 C2 C16 113.24(15)
C19 C2 C16 107.50(14)
O2 C3 C2 115.39(12)
O2 C3 C4 105.28(12)
C2 C3 C4 118.97(13)
C18 C4 C15 107.70(13)
C18 C4 C3 107.31(13)
C15 C4 C3 117.08(13)
C18 C4 C5 119.59(13)
C15 C4 C5 107.14(13)
C3 C4 C5 98.40(12)
C6 C5 C13 107.57(13)
C6 C5 C4 113.96(13)
C13 C5 C4 121.56(13)
C6 C5 C9 108.78(12)
C13 C5 C9 106.85(13)
C4 C5 C9 96.82(12)
O1 C6 C7 59.47(10)
O1 C6 C5 116.36(13)
C7 C6 C5 113.47(14)
O1 C7 C6 59.90(10)
O1 C7 C8 115.45(14)
C6 C7 C8 123.51(16)
O1 C7 C11 115.31(14)
C6 C7 C11 109.96(14)
C8 C7 C11 119.08(15)
O2 C9 C10 113.98(12)
O2 C9 C14 102.54(12)
C10 C9 C14 112.57(14)
O2 C9 C5 106.42(12)
C10 C9 C5 111.54(13)
C14 C9 C5 109.24(12)
C9 C10 C11 107.95(13)
C7 C11 C12 110.69(14)
C7 C11 C10 105.01(13)
C12 C11 C10 110.46(15)
C11 C12 C13 111.30(13)
C5 C13 C12 107.77(13)
O4 C14 O3 118.43(16)
O4 C14 C9 124.08(15)
O3 C14 C9 117.34(14)
O3 C15 C4 114.76(13)
C17 C16 C2 117.83(14)
O5 C17 C18 59.97(10)
O5 C17 C16 118.93(15)
C18 C17 C16 123.95(14)
O5 C18 C17 59.06(10)
O5 C18 C4 114.29(13)
C17 C18 C4 118.31(13)

loop_
_geom_bond_atom_site_label_1
_geom_bond_atom_site_label_2
_geom_bond_distance
O1 C7 1.447(2)
O1 C6 1.4537(18)
O2 C3 1.4440(18)
O2 C9 1.4475(19)
O3 C14 1.339(2)
O3 C15 1.454(2)
O4 C14 1.205(2)
O5 C17 1.439(2)
O5 C18 1.453(2)
C1 C2 1.531(2)
C2 C3 1.524(2)
C2 C19 1.534(2)
C2 C16 1.556(2)
C3 C4 1.535(2)
C4 C18 1.518(2)
C4 C15 1.527(2)
C4 C5 1.543(2)
C5 C6 1.531(2)
C5 C13 1.538(2)
C5 C9 1.557(2)
C6 C7 1.464(2)
C7 C8 1.502(2)
C7 C11 1.522(3)
C9 C10 1.521(2)
C9 C14 1.533(2)
C10 C11 1.546(2)
C11 C12 1.537(2)
C12 C13 1.560(2)
C16 C17 1.510(2)
C17 C18 1.467(2)
